data_7245279
loop_
_publ_author_name
'Lakshmanan, Venkatesan'
'Lee, Chia-Yi'
'Tseng, Yu-Wen'
'Liu, Yu-Hsiang'
'Lin, Chia-Her'
'Chen, Jhy-Der'

_publ_section_title
;
 Zn(II) and Co(II) coordination polymers based on semi-rigid
 bis-pyridyl-bis-amide and angular dicarboxylate ligands: synthesis,
 structures and properties
;
_journal_name_full CrystEngComm
_journal_paper_doi 10.1039/D2CE00826B
_journal_year 2022
_chemical_formula_sum 'C24 H17 F6 N2 O6 Zn'
_chemical_formula_weight 608.76
_space_group_crystal_system triclinic
_space_group_IT_number 2
_space_group_name_Hall '-P 1'
_space_group_name_H-M_alt 'P -1'
_atom_sites_solution_hydrogens geom
_audit_creation_method SHELXL-2018/3
_audit_update_record
;
2022-06-12 deposited with the CCDC.	2022-08-08 downloaded from the CCDC.
;
_cell_angle_alpha 106.5197(19)
_cell_angle_beta 99.721(2)
_cell_angle_gamma 90.059(2)
_cell_formula_units_Z 2
_cell_length_a 8.0179(3)
_cell_length_b 11.4272(4)
_cell_length_c 14.0709(4)
_cell_measurement_reflns_used 6450
_cell_measurement_temperature 196(2)
_cell_measurement_theta_max 27.66
_cell_measurement_theta_min 2.73
_cell_volume 1216.60(7)
_computing_cell_refinement 'Bruker SAINT'
_computing_data_collection 'Bruker APEX2'
_computing_data_reduction 'Bruker SAINT'
_computing_molecular_graphics 'Bruker SHELXTL'
_computing_publication_material 'Bruker SHELXTL'
_computing_structure_refinement 'SHELXL-2018/3 (Sheldrick, 2018)'
_computing_structure_solution 'SHELXS-97 (Sheldrick 2008)'
_diffrn_ambient_temperature 196(2)
_diffrn_measured_fraction_theta_full 0.996
_diffrn_measured_fraction_theta_max 0.986
_diffrn_measurement_device_type 'Bruker APEX-II CCD'
_diffrn_measurement_method '\f and \w scans'
_diffrn_radiation_type MoK\a
_diffrn_radiation_wavelength 0.71073
_diffrn_reflns_av_R_equivalents 0.0590
_diffrn_reflns_av_unetI/netI 0.1064
_diffrn_reflns_Laue_measured_fraction_full 0.996
_diffrn_reflns_Laue_measured_fraction_max 0.986
_diffrn_reflns_limit_h_max 10
_diffrn_reflns_limit_h_min -10
_diffrn_reflns_limit_k_max 15
_diffrn_reflns_limit_k_min -15
_diffrn_reflns_limit_l_max 18
_diffrn_reflns_limit_l_min -18
_diffrn_reflns_number 19597
_diffrn_reflns_point_group_measured_fraction_full 0.996
_diffrn_reflns_point_group_measured_fraction_max 0.986
_diffrn_reflns_theta_full 25.242
_diffrn_reflns_theta_max 28.311
_diffrn_reflns_theta_min 1.534
_exptl_absorpt_coefficient_mu 1.100
_exptl_absorpt_correction_T_max 0.7457
_exptl_absorpt_correction_T_min 0.6808
_exptl_absorpt_correction_type multi-scan
_exptl_absorpt_process_details 'sadabs v2008/1(bruker axs, 2008)'
_exptl_crystal_colour colourless
_exptl_crystal_density_diffrn 1.662
_exptl_crystal_description Block
_exptl_crystal_F_000 614
_exptl_crystal_size_max 0.400
_exptl_crystal_size_mid 0.200
_exptl_crystal_size_min 0.200
_refine_diff_density_max 0.661
_refine_diff_density_min -0.779
_refine_diff_density_rms 0.109
_refine_ls_extinction_method none
_refine_ls_goodness_of_fit_ref 1.033
_refine_ls_hydrogen_treatment constr
_refine_ls_matrix_type full
_refine_ls_number_parameters 361
_refine_ls_number_reflns 5981
_refine_ls_number_restraints 0
_refine_ls_restrained_S_all 1.033
_refine_ls_R_factor_all 0.1171
_refine_ls_R_factor_gt 0.0550
_refine_ls_shift/su_max 0.000
_refine_ls_shift/su_mean 0.000
_refine_ls_structure_factor_coef Fsqd
_refine_ls_weighting_details 'w=1/[\s^2^(Fo^2^)+(0.0563P)^2^+0.4845P] where P=(Fo^2^+2Fc^2^)/3'
_refine_ls_weighting_scheme calc
_refine_ls_wR_factor_gt 0.1145
_refine_ls_wR_factor_ref 0.1372
_reflns_Friedel_coverage 0.000
_reflns_number_gt 3590
_reflns_number_total 5981
_reflns_threshold_expression 'I > 2\s(I)'
_cod_data_source_file d2ce00826b2.cif
_cod_data_source_block 1
_cod_depositor_comments
;
The following automatic conversions were performed:

data item '_exptl_absorpt_correction_type' value 'multi_scan' was
changed to 'multi-scan' in accordance with the
/home/data/users/saulius/crontab/automatic-downloads/rss-feeds/RSC/lib/dictionaries/cif_core.dic
dictionary named 'cif_core.dic' version 2.4.2 last updated on
2011-04-26.

Automatic conversion script
Id: cif_fix_values 7556 2019-12-06 15:28:31Z antanas 
;
_cod_database_code 7245279
_shelx_shelxl_version_number 2018/3
_shelx_space_group_comment
; 
The symmetry employed for this shelxl refinement is uniquely defined 
by the following loop, which should always be used as a source of 
symmetry information in preference to the above space-group names. 
They are only intended as comments. 
;
_shelx_estimated_absorpt_t_min 0.667
_shelx_estimated_absorpt_t_max 0.810

loop_
_space_group_symop_operation_xyz
'x, y, z'
'-x, -y, -z'

loop_
_atom_site_label
_atom_site_type_symbol
_atom_site_fract_x
_atom_site_fract_y
_atom_site_fract_z
_atom_site_U_iso_or_equiv
_atom_site_adp_type
_atom_site_occupancy
_atom_site_site_symmetry_order
_atom_site_calc_flag
_atom_site_refinement_flags_posn
_atom_site_refinement_flags_adp
_atom_site_refinement_flags_occupancy
_atom_site_disorder_assembly
_atom_site_disorder_group
Zn Zn 0.25456(6) 0.03388(4) 0.00285(3) 0.02523(15) Uani 1 1 d . . . . .
F1 F 0.5508(3) -0.3695(2) 0.45509(17) 0.0425(6) Uani 1 1 d . . . . .
F2 F 0.5058(3) -0.5266(2) 0.32407(18) 0.0386(6) Uani 1 1 d . . . . .
F3 F 0.7067(3) -0.5230(2) 0.44659(17) 0.0378(6) Uani 1 1 d . . . . .
F4 F 0.7707(3) -0.1962(2) 0.45113(17) 0.0411(6) Uani 1 1 d . . . . .
F5 F 0.9261(3) -0.3248(2) 0.50484(16) 0.0379(6) Uani 1 1 d . . . . .
F6 F 0.9881(3) -0.25873(19) 0.38587(17) 0.0361(6) Uani 1 1 d . . . . .
O1 O 0.3156(3) -0.0933(3) -0.5575(2) 0.0355(7) Uani 1 1 d . . . . .
O2 O 0.3091(3) -0.0945(2) 0.06789(18) 0.0248(6) Uani 1 1 d . . . . .
O3 O 0.5302(3) -0.1316(2) -0.01044(18) 0.0262(6) Uani 1 1 d . . . . .
O4 O 1.0839(3) -0.8555(2) 0.05259(19) 0.0288(6) Uani 1 1 d . . . . .
O5 O 1.2804(3) -0.8237(3) 0.1907(2) 0.0375(7) Uani 1 1 d . . . . .
N1 N 0.1859(4) -0.0182(3) -0.1498(2) 0.0213(7) Uani 1 1 d . . . . .
N2 N 0.4849(4) -0.0752(3) -0.4067(2) 0.0268(8) Uani 1 1 d . . . . .
H2A H 0.578575 -0.039634 -0.366403 0.032 Uiso 1 1 calc R U . . .
C1 C 0.0447(5) 0.0247(3) -0.1927(3) 0.0246(9) Uani 1 1 d . . . . .
H1A H -0.030983 0.066785 -0.151112 0.030 Uiso 1 1 calc R U . . .
C2 C 0.0072(5) 0.0096(4) -0.2940(3) 0.0278(9) Uani 1 1 d . . . . .
H2B H -0.093090 0.040699 -0.322102 0.033 Uiso 1 1 calc R U . . .
C3 C 0.1159(5) -0.0511(4) -0.3548(3) 0.0293(9) Uani 1 1 d . . . . .
H3A H 0.091632 -0.061769 -0.425316 0.035 Uiso 1 1 calc R U . . .
C4 C 0.2615(5) -0.0966(3) -0.3125(3) 0.0218(8) Uani 1 1 d . . . . .
C5 C 0.2912(5) -0.0787(3) -0.2098(3) 0.0221(8) Uani 1 1 d . . . . .
H5A H 0.389783 -0.110206 -0.180305 0.027 Uiso 1 1 calc R U . . .
C6 C 0.3880(5) -0.1611(4) -0.3753(3) 0.0280(9) Uani 1 1 d . . . . .
H6A H 0.466419 -0.203624 -0.335675 0.034 Uiso 1 1 calc R U . . .
H6B H 0.327228 -0.223271 -0.435688 0.034 Uiso 1 1 calc R U . . .
C7 C 0.4395(5) -0.0473(3) -0.4932(3) 0.0244(9) Uani 1 1 d . . . . .
C8 C 0.4475(5) -0.1434(3) 0.0557(3) 0.0214(8) Uani 1 1 d . . . . .
C9 C 0.5164(4) -0.2179(3) 0.1235(3) 0.0196(8) Uani 1 1 d . . . . .
C10 C 0.4289(5) -0.2320(3) 0.1978(3) 0.0257(9) Uani 1 1 d . . . . .
H10A H 0.320831 -0.198880 0.201932 0.031 Uiso 1 1 calc R U . . .
C11 C 0.4979(5) -0.2935(3) 0.2652(3) 0.0249(9) Uani 1 1 d . . . . .
H11A H 0.435793 -0.303410 0.314506 0.030 Uiso 1 1 calc R U . . .
C12 C 0.6575(4) -0.3413(3) 0.2621(3) 0.0184(8) Uani 1 1 d . . . . .
C13 C 0.7444(5) -0.3278(3) 0.1874(3) 0.0226(8) Uani 1 1 d . . . . .
H13A H 0.853044 -0.360137 0.183639 0.027 Uiso 1 1 calc R U . . .
C14 C 0.6735(4) -0.2677(3) 0.1188(3) 0.0222(8) Uani 1 1 d . . . . .
H14A H 0.733368 -0.260587 0.067767 0.027 Uiso 1 1 calc R U . . .
C15 C 0.7507(4) -0.4000(3) 0.3403(3) 0.0190(8) Uani 1 1 d . . . . .
C16 C 0.6274(5) -0.4544(4) 0.3919(3) 0.0283(9) Uani 1 1 d . . . . .
C17 C 0.8588(5) -0.2949(4) 0.4211(3) 0.0286(9) Uani 1 1 d . . . . .
C18 C 0.8579(4) -0.5059(3) 0.2920(3) 0.0193(8) Uani 1 1 d . . . . .
C19 C 1.0193(5) -0.5232(3) 0.3372(3) 0.0242(9) Uani 1 1 d . . . . .
H19A H 1.068654 -0.468549 0.400439 0.029 Uiso 1 1 calc R U . . .
C20 C 1.1090(5) -0.6196(3) 0.2909(3) 0.0255(9) Uani 1 1 d . . . . .
H20A H 1.219096 -0.631205 0.323131 0.031 Uiso 1 1 calc R U . . .
C21 C 1.0408(5) -0.6997(3) 0.1980(3) 0.0213(8) Uani 1 1 d . . . . .
C22 C 0.8779(5) -0.6834(3) 0.1546(3) 0.0252(9) Uani 1 1 d . . . . .
H22A H 0.828681 -0.737914 0.091343 0.030 Uiso 1 1 calc R U . . .
C23 C 0.7861(5) -0.5898(3) 0.2012(3) 0.0239(9) Uani 1 1 d . . . . .
H23A H 0.672646 -0.582307 0.171364 0.029 Uiso 1 1 calc R U . . .
C24 C 1.1447(5) -0.7989(3) 0.1461(3) 0.0265(9) Uani 1 1 d . . . . .
O6 O 0.9553(8) -0.6719(7) -0.0676(5) 0.061(2) Uani 0.5 1 d . . P A 1
O6' O 0.9245(8) -0.5356(5) -0.0368(5) 0.0483(17) Uani 0.5 1 d . . P B 2

loop_
_atom_site_aniso_label
_atom_site_aniso_U_11
_atom_site_aniso_U_22
_atom_site_aniso_U_33
_atom_site_aniso_U_23
_atom_site_aniso_U_13
_atom_site_aniso_U_12
Zn 0.0275(3) 0.0336(3) 0.0207(3) 0.0132(2) 0.01160(19) 0.0171(2)
F1 0.0522(16) 0.0504(15) 0.0386(15) 0.0209(12) 0.0318(13) 0.0243(13)
F2 0.0280(13) 0.0453(15) 0.0484(16) 0.0210(13) 0.0097(12) -0.0028(12)
F3 0.0424(14) 0.0444(14) 0.0420(15) 0.0321(12) 0.0155(12) 0.0136(12)
F4 0.0506(16) 0.0273(13) 0.0381(14) -0.0003(11) 0.0046(12) 0.0182(11)
F5 0.0508(15) 0.0375(14) 0.0198(12) 0.0047(10) -0.0030(11) 0.0078(12)
F6 0.0346(14) 0.0315(13) 0.0413(15) 0.0110(11) 0.0030(11) -0.0067(11)
O1 0.0305(16) 0.0483(18) 0.0273(16) 0.0132(14) 0.0002(14) -0.0062(14)
O2 0.0229(14) 0.0294(15) 0.0262(15) 0.0131(12) 0.0072(12) 0.0144(12)
O3 0.0284(15) 0.0358(16) 0.0208(14) 0.0152(12) 0.0096(12) 0.0121(12)
O4 0.0307(15) 0.0356(16) 0.0220(15) 0.0077(12) 0.0109(12) 0.0170(13)
O5 0.0300(17) 0.0428(18) 0.0373(18) 0.0080(14) 0.0057(14) 0.0199(14)
N1 0.0220(17) 0.0255(17) 0.0201(17) 0.0093(14) 0.0086(14) 0.0060(14)
N2 0.0235(18) 0.038(2) 0.0188(17) 0.0070(15) 0.0046(14) 0.0001(15)
C1 0.023(2) 0.027(2) 0.028(2) 0.0125(18) 0.0091(18) 0.0037(17)
C2 0.018(2) 0.038(2) 0.028(2) 0.0130(19) 0.0002(18) 0.0079(18)
C3 0.030(2) 0.039(2) 0.021(2) 0.0128(19) 0.0025(18) 0.0008(19)
C4 0.023(2) 0.023(2) 0.022(2) 0.0076(16) 0.0077(17) 0.0003(16)
C5 0.024(2) 0.023(2) 0.023(2) 0.0104(17) 0.0082(17) 0.0072(17)
C6 0.035(2) 0.030(2) 0.020(2) 0.0062(17) 0.0097(18) 0.0043(19)
C7 0.023(2) 0.030(2) 0.021(2) 0.0039(18) 0.0125(18) 0.0089(18)
C8 0.025(2) 0.019(2) 0.019(2) 0.0067(16) 0.0000(17) 0.0034(16)
C9 0.023(2) 0.0173(19) 0.0180(19) 0.0055(15) 0.0023(16) 0.0045(16)
C10 0.018(2) 0.035(2) 0.028(2) 0.0141(19) 0.0073(17) 0.0113(17)
C11 0.022(2) 0.031(2) 0.027(2) 0.0124(18) 0.0122(17) 0.0107(17)
C12 0.0201(19) 0.0153(19) 0.020(2) 0.0064(15) 0.0031(16) 0.0046(15)
C13 0.018(2) 0.024(2) 0.029(2) 0.0119(17) 0.0078(17) 0.0082(16)
C14 0.022(2) 0.026(2) 0.023(2) 0.0126(17) 0.0070(17) 0.0069(17)
C15 0.021(2) 0.0189(19) 0.0176(19) 0.0046(16) 0.0069(16) 0.0053(16)
C16 0.034(2) 0.031(2) 0.030(2) 0.0177(19) 0.014(2) 0.0130(19)
C17 0.034(2) 0.027(2) 0.024(2) 0.0076(18) 0.0012(19) 0.0110(19)
C18 0.021(2) 0.0192(19) 0.020(2) 0.0083(16) 0.0048(16) 0.0027(16)
C19 0.023(2) 0.031(2) 0.019(2) 0.0076(17) 0.0007(17) 0.0044(17)
C20 0.020(2) 0.030(2) 0.028(2) 0.0119(18) 0.0051(17) 0.0104(17)
C21 0.021(2) 0.024(2) 0.021(2) 0.0085(17) 0.0054(17) 0.0047(16)
C22 0.026(2) 0.022(2) 0.024(2) 0.0010(17) 0.0035(17) 0.0037(17)
C23 0.018(2) 0.021(2) 0.030(2) 0.0061(17) -0.0010(17) 0.0075(16)
C24 0.028(2) 0.028(2) 0.031(2) 0.0134(19) 0.0162(19) 0.0092(18)
O6 0.044(4) 0.092(6) 0.053(4) 0.024(4) 0.019(3) 0.001(4)
O6' 0.054(4) 0.041(4) 0.053(4) 0.008(3) 0.025(3) 0.008(3)

loop_
_atom_type_symbol
_atom_type_description
_atom_type_scat_dispersion_real
_atom_type_scat_dispersion_imag
_atom_type_scat_source
C C 0.0033 0.0016 'International Tables Vol C Tables 4.2.6.8 and 6.1.1.4'
H H 0.0000 0.0000 'International Tables Vol C Tables 4.2.6.8 and 6.1.1.4'
N N 0.0061 0.0033 'International Tables Vol C Tables 4.2.6.8 and 6.1.1.4'
O O 0.0106 0.0060 'International Tables Vol C Tables 4.2.6.8 and 6.1.1.4'
Zn Zn 0.2839 1.4301 'International Tables Vol C Tables 4.2.6.8 and 6.1.1.4'
F F 0.0171 0.0103 'International Tables Vol C Tables 4.2.6.8 and 6.1.1.4'

loop_
_geom_angle_atom_site_label_1
_geom_angle_atom_site_label_2
_geom_angle_atom_site_label_3
_geom_angle
_geom_angle_site_symmetry_1
_geom_angle_site_symmetry_3
_geom_angle_publ_flag
O4 Zn O2 116.45(10) 1_465 . ?
O4 Zn O3 109.53(11) 1_465 2_655 ?
O2 Zn O3 109.25(10) . 2_655 ?
O4 Zn N1 105.29(12) 1_465 . ?
O2 Zn N1 117.43(11) . . ?
O3 Zn N1 97.06(11) 2_655 . ?
C8 O2 Zn 115.7(2) . . ?
C8 O3 Zn 132.9(2) . 2_655 ?
C24 O4 Zn 106.5(2) . 1_645 ?
C5 N1 C1 118.3(3) . . ?
C5 N1 Zn 121.3(2) . . ?
C1 N1 Zn 119.6(2) . . ?
C7 N2 C6 123.6(3) . . ?
C7 N2 H2A 118.2 . . ?
C6 N2 H2A 118.2 . . ?
N1 C1 C2 122.1(3) . . ?
N1 C1 H1A 118.9 . . ?
C2 C1 H1A 118.9 . . ?
C1 C2 C3 119.4(4) . . ?
C1 C2 H2B 120.3 . . ?
C3 C2 H2B 120.3 . . ?
C2 C3 C4 119.6(4) . . ?
C2 C3 H3A 120.2 . . ?
C4 C3 H3A 120.2 . . ?
C5 C4 C3 118.1(3) . . ?
C5 C4 C6 120.1(3) . . ?
C3 C4 C6 121.9(3) . . ?
N1 C5 C4 122.6(3) . . ?
N1 C5 H5A 118.7 . . ?
C4 C5 H5A 118.7 . . ?
N2 C6 C4 111.3(3) . . ?
N2 C6 H6A 109.4 . . ?
C4 C6 H6A 109.4 . . ?
N2 C6 H6B 109.4 . . ?
C4 C6 H6B 109.4 . . ?
H6A C6 H6B 108.0 . . ?
O1 C7 N2 124.8(3) . . ?
O1 C7 C7 122.0(4) . 2_654 ?
N2 C7 C7 113.2(4) . 2_654 ?
O2 C8 O3 123.2(3) . . ?
O2 C8 C9 117.7(3) . . ?
O3 C8 C9 119.1(3) . . ?
C14 C9 C10 118.5(3) . . ?
C14 C9 C8 120.9(3) . . ?
C10 C9 C8 120.5(3) . . ?
C11 C10 C9 120.7(3) . . ?
C11 C10 H10A 119.7 . . ?
C9 C10 H10A 119.7 . . ?
C10 C11 C12 120.9(3) . . ?
C10 C11 H11A 119.5 . . ?
C12 C11 H11A 119.5 . . ?
C11 C12 C13 118.4(3) . . ?
C11 C12 C15 124.2(3) . . ?
C13 C12 C15 117.3(3) . . ?
C14 C13 C12 120.5(3) . . ?
C14 C13 H13A 119.7 . . ?
C12 C13 H13A 119.7 . . ?
C13 C14 C9 121.0(3) . . ?
C13 C14 H14A 119.5 . . ?
C9 C14 H14A 119.5 . . ?
C12 C15 C17 105.4(3) . . ?
C12 C15 C16 112.3(3) . . ?
C17 C15 C16 108.1(3) . . ?
C12 C15 C18 111.8(3) . . ?
C17 C15 C18 112.8(3) . . ?
C16 C15 C18 106.5(3) . . ?
F2 C16 F3 106.6(3) . . ?
F2 C16 F1 107.2(3) . . ?
F3 C16 F1 106.1(3) . . ?
F2 C16 C15 111.2(3) . . ?
F3 C16 C15 111.7(3) . . ?
F1 C16 C15 113.6(3) . . ?
F6 C17 F4 106.4(3) . . ?
F6 C17 F5 106.6(3) . . ?
F4 C17 F5 106.2(3) . . ?
F6 C17 C15 111.1(3) . . ?
F4 C17 C15 112.5(3) . . ?
F5 C17 C15 113.5(3) . . ?
C19 C18 C23 118.7(3) . . ?
C19 C18 C15 122.7(3) . . ?
C23 C18 C15 118.5(3) . . ?
C20 C19 C18 120.2(3) . . ?
C20 C19 H19A 119.9 . . ?
C18 C19 H19A 119.9 . . ?
C19 C20 C21 121.0(3) . . ?
C19 C20 H20A 119.5 . . ?
C21 C20 H20A 119.5 . . ?
C22 C21 C20 118.2(3) . . ?
C22 C21 C24 121.7(3) . . ?
C20 C21 C24 120.1(3) . . ?
C23 C22 C21 121.2(3) . . ?
C23 C22 H22A 119.4 . . ?
C21 C22 H22A 119.4 . . ?
C22 C23 C18 120.4(3) . . ?
C22 C23 H23A 119.8 . . ?
C18 C23 H23A 119.8 . . ?
O5 C24 O4 122.8(3) . . ?
O5 C24 C21 121.2(4) . . ?
O4 C24 C21 116.0(3) . . ?

loop_
_geom_bond_atom_site_label_1
_geom_bond_atom_site_label_2
_geom_bond_distance
_geom_bond_site_symmetry_2
_geom_bond_publ_flag
Zn O4 1.945(2) 1_465 ?
Zn O2 1.952(2) . ?
Zn O3 2.025(3) 2_655 ?
Zn N1 2.036(3) . ?
F1 C16 1.343(4) . ?
F2 C16 1.333(5) . ?
F3 C16 1.338(4) . ?
F4 C17 1.334(4) . ?
F5 C17 1.346(4) . ?
F6 C17 1.334(4) . ?
O1 C7 1.228(4) . ?
O2 C8 1.259(4) . ?
O3 C8 1.266(4) . ?
O4 C24 1.299(4) . ?
O5 C24 1.236(4) . ?
N1 C5 1.346(4) . ?
N1 C1 1.352(5) . ?
N2 C7 1.337(5) . ?
N2 C6 1.457(5) . ?
N2 H2A 0.8800 . ?
C1 C2 1.366(5) . ?
C1 H1A 0.9500 . ?
C2 C3 1.374(5) . ?
C2 H2B 0.9500 . ?
C3 C4 1.390(5) . ?
C3 H3A 0.9500 . ?
C4 C5 1.379(5) . ?
C4 C6 1.512(5) . ?
C5 H5A 0.9500 . ?
C6 H6A 0.9900 . ?
C6 H6B 0.9900 . ?
C7 C7 1.525(7) 2_654 ?
C8 C9 1.492(5) . ?
C9 C14 1.387(5) . ?
C9 C10 1.399(5) . ?
C10 C11 1.379(5) . ?
C10 H10A 0.9500 . ?
C11 C12 1.395(5) . ?
C11 H11A 0.9500 . ?
C12 C13 1.397(5) . ?
C12 C15 1.537(5) . ?
C13 C14 1.385(5) . ?
C13 H13A 0.9500 . ?
C14 H14A 0.9500 . ?
C15 C17 1.541(5) . ?
C15 C16 1.546(5) . ?
C15 C18 1.548(5) . ?
C18 C19 1.383(5) . ?
C18 C23 1.391(5) . ?
C19 C20 1.381(5) . ?
C19 H19A 0.9500 . ?
C20 C21 1.386(5) . ?
C20 H20A 0.9500 . ?
C21 C22 1.382(5) . ?
C21 C24 1.500(5) . ?
C22 C23 1.372(5) . ?
C22 H22A 0.9500 . ?
C23 H23A 0.9500 . ?
O6' O6' 1.515(12) 2_745 ?
